data_7027506
loop_
_publ_author_name
'Dilworth, Jonathan R.'
'Gibson, Vernon C.'
'Davies, Nicola'
'Redshaw, Carl'
'White, Andrew P.'
'Williams, David J.'

_publ_section_title
;
 Bis(isodiazene) and related complexes of molybdenum(VI). Syntheses and
 structures of [Mo(OTf&#x200A;)2(NNPh2)2(py)2],
 [MoCl(OTf&#x200A;)(NNPh2){NC5H3(CH2C(O)Ph2)2-2,6}],
 [{MoCl(NNPh2)2(\m-Cl)(NH2But)}2] and [MoTp&#x2032;Cl(NNPh2)2]
 [OTf&#x2005;=&#x2005;O3SCF3,
 Tp&#x2032;&#x2005;=&#x2005;tris(3,5-dimethylpyrazolyl)hydroborate]
;
_journal_issue 16
_journal_name_full 'Journal of the Chemical Society, Dalton Transactions'
_journal_page_first 2695
_journal_paper_doi 10.1039/a903372f
_journal_year 1999
_chemical_formula_sum 'C39 H42 B Cl Mo N10'
_chemical_formula_weight 793.04
_chemical_name_systematic
; 
 ? 
;
_space_group_IT_number 14
_symmetry_cell_setting monoclinic
_symmetry_space_group_name_Hall '-P 2yn'
_symmetry_space_group_name_H-M 'P 1 21/n 1'
_audit_creation_method MolEN
_cell_angle_alpha 90.00
_cell_angle_beta 105.09(3)
_cell_angle_gamma 90.00
_cell_formula_units_Z 4
_cell_length_a 15.56(1)
_cell_length_b 13.67(1)
_cell_length_c 18.86(1)
_cell_measurement_reflns_used 25
_cell_measurement_temperature 291
_cell_measurement_theta_max 24.02
_cell_measurement_theta_min 22.98
_cell_volume 3873(4)
_computing_cell_refinement CAD4_(Enraf-Nonius,_1977)
_computing_data_collection CAD4_(Enraf-Nonius,_1977)
_computing_data_reduction PROCESS_MolEN_(Fair,_1990)
_computing_molecular_graphics ORTEP_(Johnson,_1976)
_computing_publication_material CIF_VAX_MolEN_(Fair,_1990)
_computing_structure_refinement LSFM_MolEN_(Fair,_1990)
_computing_structure_solution Patterson_and_Fourier
_diffrn_ambient_temperature 291
_diffrn_measurement_device 'Enraf Nonius CAD4'
_diffrn_measurement_method \w/2\q
_diffrn_radiation_type Mo-K\a
_diffrn_radiation_wavelength 0.71073
_diffrn_reflns_av_R_equivalents 0.041
_diffrn_reflns_limit_h_max 0
_diffrn_reflns_limit_h_min -18
_diffrn_reflns_limit_k_max 16
_diffrn_reflns_limit_k_min -8
_diffrn_reflns_limit_l_max 22
_diffrn_reflns_limit_l_min -21
_diffrn_reflns_number 8281
_diffrn_reflns_theta_max 24.97
_diffrn_reflns_theta_min 1.52
_diffrn_standards_decay_% 2.44
_diffrn_standards_interval_time 120
_diffrn_standards_number 3
_exptl_absorpt_coefficient_mu 0.440
_exptl_absorpt_correction_T_max 0.831
_exptl_absorpt_correction_T_min 0.745
_exptl_absorpt_correction_type Semi-empirical
_exptl_crystal_colour 'Golden brown'
_exptl_crystal_density_diffrn 1.36
_exptl_crystal_density_meas ?
_exptl_crystal_description Parallelepipeds
_exptl_crystal_F_000 1640
_exptl_crystal_size_max 0.85
_exptl_crystal_size_mid 0.55
_exptl_crystal_size_min 0.42
_refine_diff_density_max 0.90
_refine_diff_density_min -0.18
_refine_ls_extinction_method none
_refine_ls_goodness_of_fit_obs 2.972
_refine_ls_hydrogen_treatment noref
_refine_ls_matrix_type full
_refine_ls_number_parameters 469
_refine_ls_number_reflns 5027
_refine_ls_number_restraints 0
_refine_ls_R_factor_all 0.077
_refine_ls_R_factor_obs 0.049
_refine_ls_shift/esd_max 0.001
_refine_ls_structure_factor_coef F
_refine_ls_weighting_details 'w = 4Fo^2^/ (\s^2^(Fo^2^) + 0.0016 Fo^4^)'
_refine_ls_weighting_scheme calc
_refine_ls_wR_factor_obs 0.081
_reflns_number_observed 5027
_reflns_number_total 7065
_reflns_observed_criterion >3.0\s(I)
_cod_data_source_file 903372fsup1.cif
_cod_data_source_block ESSEX
_cod_depositor_comments
;
The following automatic conversions were performed:

'_symmetry_cell_setting' value 'Monoclinic' changed to 'monoclinic'
according to /home/saulius/struct/CIF-dictionaries/cif_core.dic
dictionary named 'cif_core.dic' version 2.4.2 from 2011-04-26.

Automatic conversion script
Id: cif_fix_values 1891 2012-01-12 08:04:46Z andrius 

The following automatic conversions were performed:

'_exptl_crystal_density_meas' value 'not_measured' was changed to '?'
- the value is perceived as not measured.

Automatic conversion script
Id: cif_fix_values 3008 2015-01-20 13:52:24Z robertas 

The following automatic conversions were performed:

'_refine_ls_weighting_scheme' value '4Fo^2^/ (\s^2^(Fo^2^) + 0.0016
Fo^4^)' was changed to 'calc'. New tag '_refine_ls_weighting_details'
was created. The value of the new tag was set to 'w = 4Fo^2^/
(\s^2^(Fo^2^) + 0.0016 Fo^4^)'.

Automatic conversion script
Id: cif_fix_values 3143 2015-03-26 13:38:13Z robertas 
;
_cod_original_cell_volume 3871(9)
_cod_original_sg_symbol_H-M P2(1)/n
_cod_original_formula_sum 'C39 H42 N10 B Cl Mo'
_cod_database_code 7027506

loop_
_symmetry_equiv_pos_as_xyz
'x, y, z'
'-x+1/2, y+1/2, -z+1/2'
'-x, -y, -z'
'x-1/2, -y-1/2, z-1/2'

loop_
_atom_site_aniso_label
_atom_site_aniso_U_11
_atom_site_aniso_U_22
_atom_site_aniso_U_33
_atom_site_aniso_U_12
_atom_site_aniso_U_13
_atom_site_aniso_U_23
Mo 0.0333(2) 0.0321(2) 0.0326(2) 0.0007(2) 0.0067(1) -0.0006(2)
Cl1 0.0459(7) 0.078(1) 0.0444(7) 0.0008(7) -0.0036(6) -0.0000(8)
N1 0.041(2) 0.029(2) 0.041(2) 0.003(2) 0.006(2) -0.002(2)
N2 0.048(2) 0.052(3) 0.043(2) 0.000(2) 0.019(2) -0.006(2)
N3 0.037(2) 0.039(2) 0.040(2) 0.002(2) 0.007(2) 0.003(2)
N4 0.045(2) 0.042(2) 0.052(2) 0.002(2) 0.022(2) 0.002(2)
N5 0.044(2) 0.043(2) 0.046(2) -0.000(2) 0.014(2) -0.002(2)
N6 0.049(2) 0.043(2) 0.051(2) 0.001(2) 0.013(2) 0.006(2)
N7 0.040(2) 0.039(2) 0.038(2) 0.005(2) 0.007(2) 0.001(2)
N8 0.045(2) 0.050(3) 0.034(2) 0.009(2) 0.009(2) 0.006(2)
N9 0.046(2) 0.041(2) 0.042(2) -0.002(2) 0.013(2) -0.005(2)
N10 0.047(2) 0.039(2) 0.055(3) 0.002(2) 0.014(2) -0.006(2)
B 0.048(3) 0.042(3) 0.054(3) 0.004(3) 0.014(3) 0.009(3)
C1 0.038(3) 0.052(3) 0.051(3) 0.001(2) 0.015(2) -0.010(3)
C2 0.059(3) 0.043(3) 0.050(3) 0.001(3) 0.018(2) 0.005(3)
C3 0.068(3) 0.047(3) 0.091(4) -0.005(3) 0.032(3) 0.008(3)
C4 0.054(3) 0.044(3) 0.108(5) -0.005(3) 0.019(3) -0.018(3)
C5 0.084(4) 0.072(4) 0.102(4) -0.031(3) 0.044(3) -0.049(3)
C6 0.071(3) 0.052(3) 0.080(3) -0.018(3) 0.045(2) -0.026(3)
C7 0.060(3) 0.053(3) 0.041(3) -0.009(3) 0.018(2) -0.010(3)
C8 0.097(5) 0.077(4) 0.053(3) -0.010(4) 0.023(3) 0.001(4)
C9 0.179(6) 0.080(4) 0.067(4) -0.067(4) 0.054(4) -0.011(4)
C10 0.130(4) 0.147(6) 0.095(4) -0.090(4) 0.077(3) -0.065(4)
C11 0.064(4) 0.153(7) 0.092(4) -0.040(4) 0.044(3) -0.054(5)
C12 0.053(3) 0.104(5) 0.062(4) 0.003(4) 0.021(3) -0.013(4)
C13 0.036(2) 0.052(3) 0.052(3) 0.002(2) 0.013(2) -0.007(3)
C14 0.050(3) 0.052(3) 0.065(3) -0.006(3) 0.023(2) -0.008(3)
C15 0.064(3) 0.082(4) 0.076(4) -0.019(3) 0.037(3) -0.030(3)
C16 0.063(4) 0.071(4) 0.118(5) -0.008(3) 0.042(3) -0.038(4)
C17 0.049(3) 0.076(5) 0.113(6) 0.007(4) 0.010(4) -0.011(5)
C18 0.046(3) 0.052(3) 0.076(4) 0.010(3) 0.011(3) -0.001(3)
C19 0.054(3) 0.045(3) 0.037(2) 0.004(3) 0.018(2) 0.003(2)
C20 0.057(3) 0.053(3) 0.064(3) -0.003(3) 0.022(3) -0.004(3)
C21 0.094(4) 0.047(3) 0.074(4) -0.019(3) 0.036(3) -0.007(3)
C22 0.101(4) 0.043(3) 0.059(3) 0.007(3) 0.030(3) 0.006(3)
C23 0.076(4) 0.054(4) 0.057(3) 0.013(3) 0.018(3) 0.007(3)
C24 0.056(3) 0.049(3) 0.051(3) 0.001(3) 0.017(2) 0.007(3)
C25 0.039(2) 0.052(3) 0.044(3) -0.015(2) 0.013(2) -0.013(2)
C26 0.047(3) 0.047(3) 0.076(3) -0.010(3) 0.024(2) -0.003(3)
C27 0.061(3) 0.028(3) 0.068(3) -0.006(2) 0.019(3) 0.001(3)
C28 0.040(3) 0.063(4) 0.067(3) 0.009(3) 0.014(3) -0.009(3)
C29 0.084(4) 0.039(3) 0.111(5) 0.002(3) 0.026(4) 0.026(3)
C30 0.041(3) 0.051(3) 0.043(3) 0.004(2) 0.004(2) -0.008(3)
C31 0.045(3) 0.078(4) 0.039(3) 0.015(3) -0.004(3) -0.005(3)
C32 0.043(3) 0.061(3) 0.036(3) 0.006(3) 0.006(2) 0.001(3)
C33 0.060(4) 0.055(4) 0.070(4) -0.013(3) -0.009(3) -0.008(3)
C34 0.068(4) 0.071(4) 0.062(4) 0.020(3) -0.001(3) 0.020(3)
C35 0.057(3) 0.047(3) 0.048(3) -0.009(3) 0.017(2) -0.014(3)
C36 0.076(4) 0.056(3) 0.065(3) -0.006(3) 0.031(3) -0.029(3)
C37 0.056(3) 0.046(3) 0.079(4) -0.004(3) 0.019(3) -0.020(3)
C38 0.076(4) 0.084(4) 0.036(3) -0.013(4) 0.017(3) -0.012(3)
C39 0.093(5) 0.042(3) 0.120(6) 0.028(3) 0.024(4) -0.012(4)

loop_
_atom_site_label
_atom_site_fract_x
_atom_site_fract_y
_atom_site_fract_z
_atom_site_U_iso_or_equiv
_atom_site_thermal_displace_type
_atom_site_calc_flag
Mo 0.04633(3) 0.10783(3) 0.25800(2) 0.0330(1) Uani ?
Cl1 0.1730(1) 0.0945(1) 0.36655(8) 0.0590(4) Uani ?
N1 0.0852(3) 0.0184(3) 0.2043(2) 0.038(1) Uani ?
N2 0.1088(3) -0.0421(3) 0.1589(2) 0.046(1) Uani ?
N3 -0.0252(3) 0.0437(3) 0.3019(2) 0.039(1) Uani ?
N4 -0.0760(3) -0.0030(3) 0.3362(2) 0.045(1) Uani ?
N5 0.1233(3) 0.2253(3) 0.2145(2) 0.044(1) Uani ?
N6 0.0796(3) 0.3069(3) 0.1798(3) 0.048(1) Uani ?
N7 -0.0661(3) 0.1464(3) 0.1653(2) 0.040(1) Uani ?
N8 -0.0773(3) 0.2399(3) 0.1376(2) 0.043(1) Uani ?
N9 0.0086(3) 0.2522(3) 0.3053(2) 0.043(1) Uani ?
N10 -0.0258(3) 0.3270(3) 0.2573(2) 0.047(1) Uani ?
B -0.0176(4) 0.3235(5) 0.1776(4) 0.048(2) Uani ?
C1 0.0670(3) -0.1338(4) 0.1421(3) 0.046(2) Uani ?
C2 0.0282(4) -0.1790(4) 0.1917(3) 0.050(2) Uani ?
C3 -0.0153(4) -0.2677(5) 0.1739(4) 0.066(2) Uani ?
C4 -0.0213(4) -0.3112(5) 0.1071(4) 0.069(2) Uani ?
C5 0.0175(5) -0.2665(5) 0.0588(4) 0.083(2) Uani ?
C6 0.0611(4) -0.1800(4) 0.0751(3) 0.063(2) Uani ?
C7 0.1742(4) -0.0089(4) 0.1217(3) 0.050(2) Uani ?
C8 0.1597(5) 0.0718(6) 0.0800(4) 0.075(2) Uani ?
C9 0.2258(6) 0.1020(6) 0.0467(4) 0.104(3) Uani ?
C10 0.3022(5) 0.0496(7) 0.0565(4) 0.115(3) Uani ?
C11 0.3145(4) -0.0288(7) 0.0979(4) 0.099(3) Uani ?
C12 0.2523(4) -0.0631(6) 0.1317(4) 0.072(2) Uani ?
C13 -0.1368(3) 0.0500(4) 0.3666(3) 0.046(2) Uani ?
C14 -0.1505(4) 0.0226(5) 0.4335(3) 0.054(2) Uani ?
C15 -0.2075(4) 0.0772(6) 0.4632(4) 0.071(2) Uani ?
C16 -0.2493(4) 0.1581(6) 0.4261(4) 0.080(2) Uani ?
C17 -0.2348(5) 0.1842(6) 0.3599(5) 0.081(3) Uani ?
C18 -0.1777(4) 0.1315(5) 0.3294(4) 0.059(2) Uani ?
C19 -0.0608(4) -0.1059(4) 0.3498(3) 0.045(1) Uani ?
C20 -0.1316(4) -0.1702(5) 0.3401(3) 0.057(2) Uani ?
C21 -0.1137(5) -0.2692(5) 0.3539(4) 0.069(2) Uani ?
C22 -0.0278(5) -0.3020(5) 0.3751(3) 0.066(2) Uani ?
C23 0.0408(5) -0.2387(5) 0.3841(4) 0.062(2) Uani ?
C24 0.0256(4) -0.1397(4) 0.3724(3) 0.051(2) Uani ?
C25 0.2102(3) 0.2347(4) 0.2126(3) 0.045(1) Uani ?
C26 0.2193(4) 0.3200(4) 0.1772(4) 0.055(2) Uani ?
C27 0.1377(4) 0.3644(4) 0.1569(4) 0.052(2) Uani ?
C28 0.2794(4) 0.1621(5) 0.2453(3) 0.057(2) Uani ?
C29 0.1101(5) 0.4577(5) 0.1168(4) 0.078(2) Uani ?
C30 -0.1346(4) 0.0920(4) 0.1263(3) 0.046(2) Uani ?
C31 -0.1879(4) 0.1552(5) 0.0741(3) 0.057(2) Uani ?
C32 -0.1525(4) 0.2454(4) 0.0821(3) 0.047(2) Uani ?
C33 -0.1467(4) -0.0123(5) 0.1414(4) 0.066(2) Uani ?
C34 -0.1861(5) 0.3347(5) 0.0405(4) 0.070(2) Uani ?
C35 -0.0055(4) 0.2762(4) 0.3708(3) 0.050(2) Uani ?
C36 -0.0501(4) 0.3651(5) 0.3629(3) 0.063(2) Uani ?
C37 -0.0634(4) 0.3937(4) 0.2923(4) 0.060(2) Uani ?
C38 0.0242(4) 0.2159(5) 0.4377(3) 0.065(2) Uani ?
C39 -0.1097(5) 0.4829(5) 0.2528(5) 0.086(3) Uani ?
H -0.0374 0.3860 0.1507 0.0623 Uiso calc
H2 0.0315 -0.1493 0.2378 0.0653 Uiso calc
H3 -0.0414 -0.2988 0.2083 0.0863 Uiso calc
H4 -0.0519 -0.3715 0.0948 0.0896 Uiso calc
H5 0.0140 -0.2965 0.0127 0.1073 Uiso calc
H6 0.0880 -0.1507 0.0405 0.0814 Uiso calc
H8 0.1058 0.1076 0.0732 0.0974 Uiso calc
H9 0.2172 0.1594 0.0172 0.1354 Uiso calc
H10 0.3466 0.0698 0.0333 0.1499 Uiso calc
H11 0.3691 -0.0634 0.1050 0.1284 Uiso calc
H12 0.2619 -0.1211 0.1604 0.0931 Uiso calc
H14 -0.1211 -0.0331 0.4588 0.0702 Uiso calc
H15 -0.2178 0.0591 0.5089 0.0920 Uiso calc
H16 -0.2882 0.1960 0.4464 0.1046 Uiso calc
H17 -0.2647 0.2397 0.3346 0.1058 Uiso calc
H18 -0.1669 0.1508 0.2841 0.0767 Uiso calc
H20 -0.1912 -0.1473 0.3243 0.0739 Uiso calc
H21 -0.1615 -0.3143 0.3486 0.0896 Uiso calc
H22 -0.0163 -0.3699 0.3836 0.0860 Uiso calc
H23 0.1002 -0.2625 0.3988 0.0808 Uiso calc
H24 0.0741 -0.0954 0.3797 0.0668 Uiso calc
H26 0.2728 0.3441 0.1682 0.0719 Uiso calc
H31 -0.2409 0.1369 0.0386 0.0735 Uiso calc
H36 -0.0682 0.3995 0.4003 0.0819 Uiso calc
H28a 0.2509 0.1053 0.2682 0.0740 Uiso calc
H28b 0.3070 0.1343 0.2049 0.0740 Uiso calc
H28c 0.3289 0.1954 0.2861 0.0740 Uiso calc
H29a 0.0425 0.4691 0.1108 0.1010 Uiso calc
H29b 0.1461 0.5154 0.1463 0.1010 Uiso calc
H29c 0.1224 0.4539 0.0653 0.1010 Uiso calc
H33a -0.0939 -0.0357 0.1841 0.0863 Uiso calc
H33b -0.2061 -0.0213 0.1561 0.0863 Uiso calc
H33c -0.1484 -0.0533 0.0945 0.0863 Uiso calc
H34a -0.1431 0.3925 0.0603 0.0916 Uiso calc
H34b -0.1899 0.3236 -0.0148 0.0916 Uiso calc
H34c -0.2491 0.3510 0.0466 0.0916 Uiso calc
H38a 0.0558 0.1534 0.4257 0.0841 Uiso calc
H38b 0.0683 0.2559 0.4782 0.0841 Uiso calc
H38c -0.0307 0.1959 0.4563 0.0841 Uiso calc
H39a -0.1073 0.4812 0.1983 0.1113 Uiso calc
H39b -0.1758 0.4833 0.2551 0.1113 Uiso calc
H39c -0.0781 0.5457 0.2779 0.1113 Uiso calc

loop_
_atom_type_symbol
_atom_type_description
_atom_type_scat_dispersion_real
_atom_type_scat_dispersion_imag
_atom_type_scat_source
C C 0.0033 0.0016 'International Tables Vol C Tables 4.2.6.8 and 6.1.1.4'
H H 0.0000 0.0000 'International Tables Vol C Tables 4.2.6.8 and 6.1.1.4'
N N 0.0061 0.0033 'International Tables Vol C Tables 4.2.6.8 and 6.1.1.4'
B B 0.0013 0.0007 'International Tables Vol C Tables 4.2.6.8 and 6.1.1.4'
Cl Cl 0.1484 0.1585 'International Tables Vol C Tables 4.2.6.8 and 6.1.1.4'
Mo Mo -1.6832 0.6857 'International Tables Vol C Tables 4.2.6.8 and 6.1.1.4'

loop_
_geom_angle_atom_site_label_1
_geom_angle_atom_site_label_2
_geom_angle_atom_site_label_3
_geom_angle
Cl1 Mo N1 96.0(1)
Cl1 Mo N3 92.2(1)
Cl1 Mo N5 88.3(1)
Cl1 Mo N7 170.2(1)
Cl1 Mo N9 88.3(1)
N1 Mo N3 105.8(2)
N1 Mo N5 89.5(2)
N1 Mo N7 91.7(2)
N1 Mo N9 164.0(2)
N3 Mo N5 164.6(2)
N3 Mo N7 91.4(2)
N3 Mo N9 89.4(2)
N5 Mo N7 85.9(2)
N5 Mo N9 75.3(2)
N7 Mo N9 82.6(2)
Mo N1 N2 174.0(4)
N1 N2 C1 121.1(5)
N1 N2 C7 118.0(5)
C1 N2 C7 120.7(5)
Mo N3 N4 178.2(4)
N3 N4 C13 120.0(5)
N3 N4 C19 118.1(4)
C13 N4 C19 121.5(5)
Mo N5 N6 120.1(3)
Mo N5 C25 133.7(4)
N6 N5 C25 106.2(5)
N5 N6 B 119.7(5)
N5 N6 C27 109.6(5)
B N6 C27 130.5(5)
Mo N7 N8 121.6(3)
Mo N7 C30 131.0(4)
N8 N7 C30 107.5(4)
N7 N8 B 120.2(4)
N7 N8 C32 110.1(5)
B N8 C32 128.9(5)
Mo N9 N10 118.4(3)
Mo N9 C35 132.9(4)
N10 N9 C35 107.1(5)
N9 N10 B 120.1(5)
N9 N10 C37 108.9(5)
B N10 C37 131.1(6)
N6 B N8 111.8(5)
N6 B N10 108.2(5)
N8 B N10 108.0(5)
N2 C1 C2 120.1(5)
N2 C1 C6 121.6(6)
C2 C1 C6 118.3(6)
C1 C2 C3 119.9(6)
C2 C3 C4 120.7(7)
C3 C4 C5 119.0(6)
C4 C5 C6 121.4(7)
C1 C6 C5 120.7(7)
N2 C7 C8 120.6(6)
N2 C7 C12 117.7(6)
C8 C7 C12 121.6(7)
C7 C8 C9 118.4(9)
C8 C9 C10 120.(1)
C9 C10 C11 119.9(9)
C10 C11 C12 123(1)
C7 C12 C11 116.8(9)
N4 C13 C14 120.3(5)
N4 C13 C18 118.2(6)
C14 C13 C18 121.4(6)
C13 C14 C15 119.3(7)
C14 C15 C16 119.6(7)
C15 C16 C17 120.3(7)
C16 C17 C18 121.3(8)
C13 C18 C17 118.1(7)
N4 C19 C20 120.6(5)
N4 C19 C24 119.0(5)
C20 C19 C24 120.4(6)
C19 C20 C21 118.6(6)
C20 C21 C22 120.4(7)
C21 C22 C23 120.5(7)
C22 C23 C24 120.7(7)
C19 C24 C23 119.3(6)
N5 C25 C26 108.7(5)
N5 C25 C28 122.9(5)
C26 C25 C28 128.4(5)
C25 C26 C27 107.9(5)
N6 C27 C26 107.6(5)
N6 C27 C29 122.2(6)
C26 C27 C29 130.2(6)
N7 C30 C31 106.4(6)
N7 C30 C33 123.3(5)
C31 C30 C33 130.3(6)
C30 C31 C32 109.6(5)
N8 C32 C31 106.4(5)
N8 C32 C34 125.0(6)
C31 C32 C34 128.6(6)
N9 C35 C36 108.0(6)

loop_
_geom_bond_atom_site_label_1
_geom_bond_atom_site_label_2
_geom_bond_distance
Mo Cl1 2.451(2)
Mo N1 1.790(4)
Mo N3 1.780(4)
Mo N5 2.279(5)
Mo N7 2.191(4)
Mo N9 2.303(5)
N1 N2 1.310(6)
N2 C1 1.411(8)
N2 C7 1.450(7)
N3 N4 1.312(6)
N4 C13 1.424(7)
N4 C19 1.437(7)
N5 N6 1.379(6)
N5 C25 1.369(7)
N6 B 1.520(9)
N6 C27 1.349(8)
N7 N8 1.374(6)
N7 C30 1.350(7)
N8 B 1.540(9)
N8 C32 1.354(7)
N9 N10 1.378(7)
N9 C35 1.352(7)
N10 B 1.540(9)
N10 C37 1.346(8)
C1 C2 1.383(8)
C1 C6 1.394(9)
C2 C3 1.387(9)
C3 C4 1.37(1)
C4 C5 1.36(1)
C5 C6 1.358(9)
C7 C8 1.34(1)
C7 C12 1.39(1)
C8 C9 1.40(1)
C9 C10 1.36(2)
C10 C11 1.31(2)
C11 C12 1.37(1)
C13 C14 1.385(9)
C13 C18 1.381(9)
C14 C15 1.385(9)
C15 C16 1.38(1)
C16 C17 1.37(1)
C17 C18 1.38(1)
C19 C20 1.384(9)
C19 C24 1.379(9)
C20 C21 1.39(1)
C21 C22 1.37(1)
C22 C23 1.35(1)
C23 C24 1.382(9)
C25 C26 1.369(9)
C25 C28 1.476(9)
C26 C27 1.369(9)
C27 C29 1.488(9)
C30 C31 1.406(9)
C30 C33 1.475(9)
C31 C32 1.342(9)
C32 C34 1.471(9)
C35 C36 1.388(9)
C35 C38 1.476(9)
C36 C37 1.35(1)
C37 C39 1.51(1)
